data_7700108
loop_
_publ_author_name
'Bette, Sebastian'
'Takayama, Tomohiro'
'Duppel, Viola'
'Poulain, Agnieszka'
'Takagi, Hidenori'
'Dinnebier, Robert E.'

_publ_section_title
;
 Crystal structure and stacking faults in the layered honeycomb,
 delafossite-type materials Ag<sub>3</sub>LiIr<sub>2</sub>O<sub>6</sub>
 and Ag<sub>3</sub>LiRu<sub>2</sub>O<sub>6</sub>.
;
_journal_issue 25
_journal_name_full 'Dalton transactions (Cambridge, England : 2003)'
_journal_page_first 9250
_journal_page_last 9259
_journal_paper_doi 10.1039/c9dt01789e
_journal_volume 48
_journal_year 2019
_chemical_formula_sum 'Ag3 Ir2 Li O6'
_chemical_formula_weight 810.973
_chemical_name_common Ag3LiIr2O6
_space_group_IT_number 12
_space_group_name_Hall '-C 2y'
_space_group_name_H-M_alt 'C 1 2/m 1'
_symmetry_cell_setting monoclinic
_symmetry_Int_Tables_number 12
_symmetry_space_group_name_Hall '-C 2y'
_symmetry_space_group_name_H-M 'C 1 2/m 1'
_audit_creation_method TOPAS
_audit_update_record
;
2019-04-29 deposited with the CCDC.    2019-05-27 downloaded from the CCDC.
;
_cell_angle_alpha 90
_cell_angle_beta 106.065(10)
_cell_angle_gamma 90
_cell_formula_units_Z 2
_cell_length_a 5.2867(8)
_cell_length_b 9.1501(12)
_cell_length_c 6.5030(8)
_cell_measurement_temperature 298
_cell_volume 302.29(7)
_diffrn_ambient_temperature 298
_diffrn_detector
; 
 multi MYTHEN II (Dectris)   
;
_diffrn_measurement_device_type Stoe-Stadi-P
_diffrn_radiation_probe x-ray
_diffrn_radiation_type 'Ag K\a'
_diffrn_radiation_wavelength 0.5594
_diffrn_source_type Ag-tube
_exptl_absorpt_process_details
;   
 ?
;
_exptl_crystal_colour black
_exptl_crystal_density_diffrn 8.91
_exptl_crystal_description 'microcrystalline powder'
_pd_calc_method 'Rietveld Refinement'
_pd_instr_location
; 
'SLS (Swiss Light Source)'
;
_pd_meas_2theta_range_inc 0.001
_pd_meas_2theta_range_max 100.0
_pd_meas_2theta_range_min 2.0
_pd_meas_scan_method step
_pd_proc_2theta_range_inc 0.001
_pd_proc_2theta_range_max 60.0
_pd_proc_2theta_range_min 4.0
_pd_proc_info_data_reduction binning
_pd_proc_info_excluded_regions
;
 ?
;
_pd_proc_ls_background_function
;   
'Chebyshev polynomial'
;
_pd_proc_ls_peak_cutoff 0.00100
_pd_proc_ls_profile_function
;
 Fundamental parameters
;
_pd_proc_ls_prof_R_factor 0.0383
_pd_proc_ls_prof_wR_expected 0.0020
_pd_proc_ls_prof_wR_factor 0.0684
_pd_spec_mounting
; 
'0.5 mm glass capillary'
;
_pd_spec_mount_mode transmission
_pd_spec_shape cylinder
_refine_ls_number_parameters 39
_refine_ls_R_Fsqd_factor 0.0233
_cod_data_source_file c9dt01789e2.cif
_cod_data_source_block Ag3LiIr2O6
_cod_depositor_comments
;
The following automatic conversions were performed:

'_diffrn_radiation_probe' value 'X-ray' changed to 'x-ray' according
to
/home/data/users/saulius/crontab/automatic-downloads/rss-feeds/RSC/lib/dictionaries/cif_core.dic
dictionary named 'cif_core.dic' version 2.4.2 from 2011-04-26.

Automatic conversion script
Id: cif_fix_values 4973 2017-02-22 13:04:09Z antanas 

 Adding full bibliography for 7700108--7700109.cif.
;
_cod_original_cell_volume 302.30(7)
_cod_original_sg_symbol_H-M C2/m
_cod_database_code 7700108

loop_
_symmetry_equiv_pos_as_xyz
'x, y, z '
'-x, y, -z '
'x, -y, z '
'-x, -y, -z '
'x+1/2, y+1/2, z '
'-x+1/2, y+1/2, -z '
'x+1/2, -y+1/2, z '
'-x+1/2, -y+1/2, -z '

loop_
_atom_site_label
_atom_site_type_symbol
_atom_site_symmetry_multiplicity
_atom_site_Wyckoff_symbol
_atom_site_fract_x
_atom_site_fract_y
_atom_site_fract_z
_atom_site_occupancy
_atom_site_B_iso_or_equiv
Ir1 Ir 4 g 0 0.3339(7) 0 1 0.10(6)
Li2 Li 2 a 0 0 0 1 0.10(6)
O1 O 4 i 0.405(16) 0 0.190(8) 1 1.9(3)
O2 O 8 j 0.395(11) 0.3320(10) 0.166(4) 1 1.9(3)
Ag1 Ag 4 h 0.5 0.3320(10) 0.5 1 0.10(6)
Ag2 Ag 2 d 0.5 0 0.5 1 0.10(6)

loop_
_atom_type_symbol
_atom_type_oxidation_number
Ir 4
Li 1
Ag 1
O -2

loop_
_geom_angle_atom_site_label_1
_geom_angle_atom_site_label_2
_geom_angle_atom_site_label_3
_geom_angle
_geom_angle_site_symmetry_1
_geom_angle_site_symmetry_2
_geom_angle_site_symmetry_3
Ir1 O1 Li1 91.377(6) 1_555 1_555 1_555

loop_
_geom_bond_atom_site_label_1
_geom_bond_atom_site_label_2
_geom_bond_distance
_geom_bond_multiplicity
Ir1 Li1 3.049(3) 2
